data_7043133
loop_
_publ_author_name
'Han, Wang-Kang'
'Qin, Long-Fang'
'Pang, Chun-Yan'
'Cheng, Cai-Kun'
'Zhu, Wei'
'Li, Zhi-Hua'
'Li, Zaijun'
'Ren, Xuehong'
'Gu, Zhi-Guo'

_publ_section_title
;
 Polymorphism of chiral iron(II) complex: spin-crossover and ferroelectric
 properties
;
_journal_name_full 'Dalton Trans.'
_journal_paper_doi 10.1039/C7DT01634D
_journal_year 2017
_chemical_absolute_configuration rmad
_chemical_formula_moiety 'C48 H63 Fe N9, 2(B F4)'
_chemical_formula_sum 'C48 H63 B2 F8 Fe N9'
_chemical_formula_weight 995.54
_chemical_name_systematic
; 
 ? 
;
_space_group_IT_number 198
_symmetry_cell_setting cubic
_symmetry_space_group_name_Hall 'P 2ac 2ab 3'
_symmetry_space_group_name_H-M 'P 21 3'
_atom_sites_solution_hydrogens geom
_atom_sites_solution_primary direct
_atom_sites_solution_secondary difmap
_audit_creation_method SHELXL-97
_audit_update_record
;
2017-03-30 deposited with the CCDC.
2017-05-26 downloaded from the CCDC.
;
_cell_angle_alpha 90.00
_cell_angle_beta 90.00
_cell_angle_gamma 90.00
_cell_formula_units_Z 4
_cell_length_a 17.0031(2)
_cell_length_b 17.0031(2)
_cell_length_c 17.0031(2)
_cell_measurement_reflns_used 5016
_cell_measurement_temperature 100(2)
_cell_measurement_theta_max 28.6120
_cell_measurement_theta_min 3.3891
_cell_volume 4915.69(10)
_computing_structure_refinement 'SHELXL-97 (Sheldrick, 2008)'
_computing_structure_solution 'SHELXS-97 (Sheldrick, 2008)'
_diffrn_ambient_temperature 100(2)
_diffrn_measured_fraction_theta_full 0.980
_diffrn_measured_fraction_theta_max 0.980
_diffrn_measurement_device_type CCD
_diffrn_radiation_monochromator graphite
_diffrn_radiation_source 'Rotating Anode'
_diffrn_radiation_type MoK\a
_diffrn_radiation_wavelength 0.71073
_diffrn_reflns_av_R_equivalents 0.0176
_diffrn_reflns_av_sigmaI/netI 0.0447
_diffrn_reflns_limit_h_max 17
_diffrn_reflns_limit_h_min -4
_diffrn_reflns_limit_k_max 17
_diffrn_reflns_limit_k_min -15
_diffrn_reflns_limit_l_max 20
_diffrn_reflns_limit_l_min -15
_diffrn_reflns_number 5438
_diffrn_reflns_theta_full 25.62
_diffrn_reflns_theta_max 25.62
_diffrn_reflns_theta_min 3.39
_exptl_absorpt_coefficient_mu 0.381
_exptl_absorpt_correction_T_max 1.0000
_exptl_absorpt_correction_T_min 0.7574
_exptl_absorpt_correction_type multi-scan
_exptl_crystal_colour black
_exptl_crystal_density_diffrn 1.345
_exptl_crystal_density_method 'not measured'
_exptl_crystal_description block
_exptl_crystal_F_000 2088
_exptl_crystal_size_max 0.20
_exptl_crystal_size_mid 0.20
_exptl_crystal_size_min 0.20
_refine_diff_density_max 0.134
_refine_diff_density_min -0.203
_refine_diff_density_rms 0.029
_refine_ls_abs_structure_details 'Flack H D (1983), Acta Cryst. A39, 876-881'
_refine_ls_abs_structure_Flack 0.009(13)
_refine_ls_extinction_method none
_refine_ls_goodness_of_fit_ref 1.017
_refine_ls_hydrogen_treatment constr
_refine_ls_matrix_type full
_refine_ls_number_parameters 228
_refine_ls_number_reflns 2841
_refine_ls_number_restraints 0
_refine_ls_restrained_S_all 1.017
_refine_ls_R_factor_all 0.0261
_refine_ls_R_factor_gt 0.0241
_refine_ls_shift/su_max 0.000
_refine_ls_shift/su_mean 0.000
_refine_ls_structure_factor_coef Fsqd
_refine_ls_weighting_details 'calc w=1/[\s^2^(Fo^2^)+(0.0228P)^2^+0.0000P] where P=(Fo^2^+2Fc^2^)/3'
_refine_ls_weighting_scheme calc
_refine_ls_wR_factor_gt 0.0530
_refine_ls_wR_factor_ref 0.0535
_reflns_number_gt 2657
_reflns_number_total 2841
_reflns_threshold_expression >2sigma(I)
_cod_data_source_file c7dt01634d2.cif
_cod_data_source_block 1
_cod_depositor_comments
;
The following automatic conversions were performed:

'_symmetry_cell_setting' value 'Cubic' changed to 'cubic' according
to
/home/data/users/saulius/crontab/automatic-downloads/rss-feeds/RSC/lib/dictionaries/cif_core.dic
dictionary named 'cif_core.dic' version 2.4.2 from 2011-04-26.

'_exptl_absorpt_correction_type' value 'Multi-scan' changed to
'multi-scan' according to
/home/data/users/saulius/crontab/automatic-downloads/rss-feeds/RSC/lib/dictionaries/cif_core.dic
dictionary named 'cif_core.dic' version 2.4.2 from 2011-04-26.

Automatic conversion script
Id: cif_fix_values 4973 2017-02-22 13:04:09Z antanas 
;
_cod_original_sg_symbol_H-M P2(1)3
_cod_database_code 7043133

loop_
_symmetry_equiv_pos_as_xyz
'x, y, z'
'-x+1/2, -y, z+1/2'
'-x, y+1/2, -z+1/2'
'x+1/2, -y+1/2, -z'
'z, x, y'
'z+1/2, -x+1/2, -y'
'-z+1/2, -x, y+1/2'
'-z, x+1/2, -y+1/2'
'y, z, x'
'-y, z+1/2, -x+1/2'
'y+1/2, -z+1/2, -x'
'-y+1/2, -z, x+1/2'

loop_
_atom_site_label
_atom_site_type_symbol
_atom_site_fract_x
_atom_site_fract_y
_atom_site_fract_z
_atom_site_U_iso_or_equiv
_atom_site_adp_type
_atom_site_occupancy
_atom_site_symmetry_multiplicity
_atom_site_calc_flag
_atom_site_refinement_flags
B1 B 0.22616(13) 0.27384(13) 0.72616(13) 0.0198(9) Uani 1 3 d S
B2 B 0.78876(13) 0.71124(13) 0.28876(13) 0.0189(9) Uani 1 3 d S
C1 C 0.06500(10) 0.66436(10) 0.05591(10) 0.0138(4) Uani 1 1 d .
C2 C -0.05100(10) 0.64850(10) 0.10904(10) 0.0170(4) Uani 1 1 d .
H2 H -0.0946 0.6515 0.1438 0.029(5) Uiso 1 1 calc R
C3 C -0.04847(11) 0.60870(11) 0.03928(11) 0.0193(4) Uani 1 1 d .
H3 H -0.0901 0.5786 0.0173 0.027(5) Uiso 1 1 calc R
C4 C 0.14391(10) 0.68433(10) 0.03384(10) 0.0155(4) Uani 1 1 d .
H4 H 0.1773 0.7159 0.0657 0.020(5) Uiso 1 1 calc R
C5 C 0.24530(10) 0.67638(10) -0.06354(10) 0.0152(4) Uani 1 1 d .
H5 H 0.2384 0.6981 -0.1177 0.019(5) Uiso 1 1 calc R
C6 C 0.29735(10) 0.60386(10) -0.07015(10) 0.0145(4) Uani 1 1 d .
C7 C 0.30584(11) 0.55287(10) -0.00750(11) 0.0178(4) Uani 1 1 d .
H7 H 0.2759 0.5608 0.0390 0.013(5) Uiso 1 1 calc R
C8 C 0.35773(11) 0.49024(11) -0.01197(11) 0.0219(4) Uani 1 1 d .
H8 H 0.3631 0.4553 0.0313 0.021(5) Uiso 1 1 calc R
C9 C 0.40169(11) 0.47853(11) -0.07931(12) 0.0257(5) Uani 1 1 d .
H9 H 0.4368 0.4352 -0.0826 0.028(5) Uiso 1 1 calc R
C10 C 0.39460(11) 0.52985(11) -0.14191(12) 0.0226(5) Uani 1 1 d .
H10 H 0.4253 0.5220 -0.1880 0.026(5) Uiso 1 1 calc R
C11 C 0.34251(10) 0.59319(11) -0.13775(10) 0.0174(4) Uani 1 1 d .
H11 H 0.3379 0.6287 -0.1806 0.009(4) Uiso 1 1 calc R
C12 C 0.29038(11) 0.73801(10) -0.01523(11) 0.0191(4) Uani 1 1 d .
H12A H 0.2581 0.7854 -0.0096 0.028(5) Uiso 1 1 calc R
H12B H 0.3395 0.7514 -0.0422 0.030(5) Uiso 1 1 calc R
H12C H 0.3023 0.7166 0.0369 0.013(5) Uiso 1 1 calc R
C13 C 0.03954(12) 0.74048(11) 0.18215(10) 0.0189(4) Uani 1 1 d .
H13A H 0.0067 0.7880 0.1748 0.025(5) Uiso 1 1 calc R
H13B H 0.0953 0.7564 0.1772 0.018(5) Uiso 1 1 calc R
C14 C 0.02570(11) 0.70785(11) 0.26466(10) 0.0197(4) Uani 1 1 d .
H14A H -0.0273 0.6839 0.2677 0.023(5) Uiso 1 1 calc R
H14B H 0.0650 0.6665 0.2763 0.020(5) Uiso 1 1 calc R
C15 C 0.03247(12) 0.77386(12) 0.32495(10) 0.0234(5) Uani 1 1 d .
H15A H 0.0849 0.7988 0.3200 0.041(6) Uiso 1 1 calc R
H15B H -0.0077 0.8144 0.3133 0.024(5) Uiso 1 1 calc R
C16 C 0.02157(13) 0.74550(12) 0.40899(11) 0.0285(5) Uani 1 1 d .
H16A H -0.0293 0.7189 0.4139 0.057(7) Uiso 1 1 calc R
H16B H 0.0232 0.7906 0.4448 0.037(6) Uiso 1 1 calc R
H16C H 0.0638 0.7087 0.4225 0.013(5) Uiso 1 1 calc R
F1 F 0.28194(6) 0.32021(7) 0.76397(7) 0.0329(3) Uani 1 1 d .
F2 F 0.17907(6) 0.32093(6) 0.67907(6) 0.0340(5) Uani 1 3 d S
F3 F 0.79784(7) 0.68970(7) 0.21080(6) 0.0374(3) Uani 1 1 d .
F4 F 0.83592(6) 0.66408(6) 0.33592(6) 0.0331(5) Uani 1 3 d S
Fe1 Fe 0.084555(14) 0.584555(14) -0.084555(14) 0.01205(11) Uani 1 3 d S
N1 N 0.02463(8) 0.61957(8) 0.00622(8) 0.0147(3) Uani 1 1 d .
N2 N 0.02073(8) 0.68314(9) 0.11961(8) 0.0162(3) Uani 1 1 d .
N3 N 0.16573(8) 0.65561(8) -0.03316(8) 0.0125(3) Uani 1 1 d .

loop_
_atom_site_aniso_label
_atom_site_aniso_U_11
_atom_site_aniso_U_22
_atom_site_aniso_U_33
_atom_site_aniso_U_23
_atom_site_aniso_U_13
_atom_site_aniso_U_12
B1 0.0198(9) 0.0198(9) 0.0198(9) -0.0027(10) 0.0027(10) -0.0027(10)
B2 0.0189(9) 0.0189(9) 0.0189(9) -0.0001(10) 0.0001(10) -0.0001(10)
C1 0.0161(10) 0.0147(9) 0.0105(9) 0.0020(7) 0.0018(7) 0.0021(7)
C2 0.0125(9) 0.0203(10) 0.0181(10) 0.0017(8) 0.0048(8) 0.0001(8)
C3 0.0138(10) 0.0215(10) 0.0227(11) 0.0032(8) 0.0024(8) -0.0001(8)
C4 0.0153(10) 0.0168(10) 0.0143(10) 0.0047(8) -0.0009(8) -0.0012(8)
C5 0.0149(10) 0.0163(10) 0.0145(10) 0.0054(7) 0.0007(8) -0.0009(8)
C6 0.0098(9) 0.0144(10) 0.0192(11) -0.0009(7) -0.0037(7) -0.0032(7)
C7 0.0146(10) 0.0208(10) 0.0178(10) 0.0037(8) -0.0009(8) -0.0020(8)
C8 0.0218(10) 0.0179(10) 0.0261(11) 0.0076(9) -0.0067(9) -0.0049(9)
C9 0.0198(11) 0.0182(10) 0.0390(13) -0.0084(10) -0.0103(10) 0.0048(9)
C10 0.0171(10) 0.0260(11) 0.0246(11) -0.0086(9) -0.0004(8) 0.0014(8)
C11 0.0158(10) 0.0217(10) 0.0146(9) -0.0001(8) -0.0035(8) -0.0022(9)
C12 0.0149(10) 0.0191(10) 0.0234(11) -0.0003(9) 0.0006(8) -0.0017(8)
C13 0.0231(11) 0.0179(10) 0.0157(10) -0.0039(8) 0.0028(8) -0.0025(9)
C14 0.0196(11) 0.0223(10) 0.0172(10) 0.0020(8) 0.0016(8) -0.0012(9)
C15 0.0281(12) 0.0234(11) 0.0187(10) -0.0041(9) 0.0002(9) 0.0047(9)
C16 0.0345(13) 0.0319(12) 0.0190(11) -0.0017(10) 0.0033(10) 0.0016(10)
F1 0.0230(6) 0.0311(7) 0.0447(8) -0.0093(6) -0.0022(6) -0.0041(5)
F2 0.0340(5) 0.0340(5) 0.0340(5) 0.0036(6) -0.0036(6) 0.0036(6)
F3 0.0342(7) 0.0572(8) 0.0207(6) -0.0138(6) 0.0000(5) 0.0080(6)
F4 0.0331(5) 0.0331(5) 0.0331(5) 0.0055(5) -0.0055(5) 0.0055(5)
Fe1 0.01205(11) 0.01205(11) 0.01205(11) -0.00012(11) -0.00012(11) 0.00012(11)
N1 0.0142(8) 0.0140(8) 0.0159(8) 0.0011(6) 0.0003(7) 0.0008(6)
N2 0.0163(8) 0.0182(8) 0.0142(8) -0.0018(7) 0.0014(7) -0.0019(7)
N3 0.0106(8) 0.0150(8) 0.0121(8) 0.0015(7) -0.0011(6) 0.0010(6)

loop_
_atom_type_symbol
_atom_type_description
_atom_type_scat_dispersion_real
_atom_type_scat_dispersion_imag
_atom_type_scat_source
C C 0.0033 0.0016 'International Tables Vol C Tables 4.2.6.8 and 6.1.1.4'
H H 0.0000 0.0000 'International Tables Vol C Tables 4.2.6.8 and 6.1.1.4'
B B 0.0013 0.0007 'International Tables Vol C Tables 4.2.6.8 and 6.1.1.4'
N N 0.0061 0.0033 'International Tables Vol C Tables 4.2.6.8 and 6.1.1.4'
F F 0.0171 0.0103 'International Tables Vol C Tables 4.2.6.8 and 6.1.1.4'
Fe Fe 0.3463 0.8444 'International Tables Vol C Tables 4.2.6.8 and 6.1.1.4'

loop_
_geom_angle_atom_site_label_1
_geom_angle_atom_site_label_2
_geom_angle_atom_site_label_3
_geom_angle
_geom_angle_site_symmetry_1
_geom_angle_site_symmetry_3
F2 B1 F1 109.46(16) . .
F2 B1 F1 109.47(16) . 6_456
F1 B1 F1 109.48(16) . 6_456
F2 B1 F1 109.47(16) . 12_565
F1 B1 F1 109.48(16) . 12_565
F1 B1 F1 109.48(16) 6_456 12_565
F3 B2 F3 109.32(16) . 6_566
F3 B2 F3 109.31(16) . 12_664
F3 B2 F3 109.32(16) 6_566 12_664
F3 B2 F4 109.63(16) . .
F3 B2 F4 109.63(16) 6_566 .
F3 B2 F4 109.63(16) 12_664 .
N1 C1 N2 110.85(15) . .
N1 C1 C4 116.92(15) . .
N2 C1 C4 132.23(16) . .
N2 C2 C3 107.43(16) . .
N2 C2 H2 126.3 . .
C3 C2 H2 126.3 . .
C2 C3 N1 108.45(17) . .
C2 C3 H3 125.8 . .
N1 C3 H3 125.8 . .
N3 C4 C1 114.16(16) . .
N3 C4 H4 122.9 . .
C1 C4 H4 122.9 . .
N3 C5 C6 111.19(13) . .
N3 C5 C12 115.42(14) . .
C6 C5 C12 107.58(14) . .
N3 C5 H5 107.4 . .
C6 C5 H5 107.4 . .
C12 C5 H5 107.4 . .
C7 C6 C11 119.78(16) . .
C7 C6 C5 120.82(16) . .
C11 C6 C5 119.12(16) . .
C6 C7 C8 120.46(18) . .
C6 C7 H7 119.8 . .
C8 C7 H7 119.8 . .
C9 C8 C7 120.05(18) . .
C9 C8 H8 120.0 . .
C7 C8 H8 120.0 . .
C8 C9 C10 120.02(17) . .
C8 C9 H9 120.0 . .
C10 C9 H9 120.0 . .
C9 C10 C11 120.23(18) . .
C9 C10 H10 119.9 . .
C11 C10 H10 119.9 . .
C6 C11 C10 119.44(17) . .
C6 C11 H11 120.3 . .
C10 C11 H11 120.3 . .
C5 C12 H12A 109.5 . .
C5 C12 H12B 109.5 . .
H12A C12 H12B 109.5 . .
C5 C12 H12C 109.5 . .
H12A C12 H12C 109.5 . .
H12B C12 H12C 109.5 . .
N2 C13 C14 112.84(14) . .
N2 C13 H13A 109.0 . .
C14 C13 H13A 109.0 . .
N2 C13 H13B 109.0 . .
C14 C13 H13B 109.0 . .
H13A C13 H13B 107.8 . .
C15 C14 C13 109.80(15) . .
C15 C14 H14A 109.7 . .
C13 C14 H14A 109.7 . .
C15 C14 H14B 109.7 . .
C13 C14 H14B 109.7 . .
H14A C14 H14B 108.2 . .
C16 C15 C14 112.93(16) . .
C16 C15 H15A 109.0 . .
C14 C15 H15A 109.0 . .
C16 C15 H15B 109.0 . .
C14 C15 H15B 109.0 . .
H15A C15 H15B 107.8 . .
C15 C16 H16A 109.5 . .
C15 C16 H16B 109.5 . .
H16A C16 H16B 109.5 . .
C15 C16 H16C 109.5 . .
H16A C16 H16C 109.5 . .
H16B C16 H16C 109.5 . .
N1 Fe1 N1 89.28(6) 8 11_455
N1 Fe1 N1 89.29(6) 8 .
N1 Fe1 N1 89.28(6) 11_455 .
N1 Fe1 N3 169.51(6) 8 .
N1 Fe1 N3 92.21(6) 11_455 .
N1 Fe1 N3 80.35(6) . .
N1 Fe1 N3 92.21(6) 8 11_455
N1 Fe1 N3 80.35(6) 11_455 11_455
N1 Fe1 N3 169.50(6) . 11_455
N3 Fe1 N3 98.28(5) . 11_455
N1 Fe1 N3 80.35(6) 8 8
N1 Fe1 N3 169.50(6) 11_455 8
N1 Fe1 N3 92.22(6) . 8
N3 Fe1 N3 98.28(5) . 8
N3 Fe1 N3 98.28(5) 11_455 8
C1 N1 C3 106.48(15) . .
C1 N1 Fe1 114.20(11) . .
C3 N1 Fe1 139.18(13) . .
C1 N2 C2 106.78(15) . .
C1 N2 C13 127.56(15) . .
C2 N2 C13 124.91(15) . .
C4 N3 C5 118.42(15) . .
C4 N3 Fe1 114.10(12) . .
C5 N3 Fe1 127.48(11) . .

loop_
_geom_bond_atom_site_label_1
_geom_bond_atom_site_label_2
_geom_bond_distance
_geom_bond_site_symmetry_2
B1 F2 1.387(4) .
B1 F1 1.3909(17) .
B1 F1 1.3909(17) 6_456
B1 F1 1.3909(17) 12_565
B2 F3 1.3840(17) .
B2 F3 1.3840(17) 6_566
B2 F3 1.3840(17) 12_664
B2 F4 1.389(4) .
C1 N1 1.329(2) .
C1 N2 1.357(2) .
C1 C4 1.434(2) .
C2 N2 1.366(2) .
C2 C3 1.366(3) .
C2 H2 0.9500 .
C3 N1 1.377(2) .
C3 H3 0.9500 .
C4 N3 1.294(2) .
C4 H4 0.9500 .
C5 N3 1.491(2) .
C5 C6 1.522(2) .
C5 C12 1.536(2) .
C5 H5 1.0000 .
C6 C7 1.381(2) .
C6 C11 1.394(2) .
C7 C8 1.385(3) .
C7 H7 0.9500 .
C8 C9 1.382(3) .
C8 H8 0.9500 .
C9 C10 1.382(3) .
C9 H9 0.9500 .
C10 C11 1.396(3) .
C10 H10 0.9500 .
C11 H11 0.9500 .
C12 H12A 0.9800 .
C12 H12B 0.9800 .
C12 H12C 0.9800 .
C13 N2 1.478(2) .
C13 C14 1.527(2) .
C13 H13A 0.9900 .
C13 H13B 0.9900 .
C14 C15 1.524(3) .
C14 H14A 0.9900 .
C14 H14B 0.9900 .
C15 C16 1.519(3) .
C15 H15A 0.9900 .
C15 H15B 0.9900 .
C16 H16A 0.9800 .
C16 H16B 0.9800 .
C16 H16C 0.9800 .
Fe1 N1 1.9428(14) 8
Fe1 N1 1.9428(14) 11_455
Fe1 N1 1.9429(14) .
Fe1 N3 2.0318(15) .
Fe1 N3 2.0318(15) 11_455
Fe1 N3 2.0318(15) 8
